data_8100554
loop_
_publ_author_name
'Ahmed, Ibrahim'
'Reuter, Hans'
'Kastner, Guiodo'

_publ_section_title
;
Crystal structure of bis[chloro-1kappaCl-mu-fluoro-mu-oxo-(tetraphenyl-
1kappa~2~C,2kappa~2~C)ditin], [(C~6~H~5~)~2~SnClFOSn(C~6~H~5~)~2~]
~2~
;
_journal_issue 1
_journal_name_full 'Zeitschrift f\"ur Kristallographie - New Crystal Structures'
_journal_page_first 107
_journal_page_last 108
_journal_volume 217
_journal_year 2002
_chemical_formula_moiety '[(Ph2SnCl)(Ph2SnF)O]2'
_chemical_formula_structural 'C48 H40 Cl2 F2 O2 Sn4'
_chemical_formula_sum 'C48 H40 Cl2 F2 O2 Sn4'
_chemical_formula_weight 1232.46
_chemical_melting_point 152.9
_space_group_IT_number 14
_symmetry_cell_setting monoclinic
_symmetry_space_group_name_Hall '-P 2yn'
_symmetry_space_group_name_H-M 'P 1 21/n 1'
_cell_angle_alpha 90.00
_cell_angle_beta 91.705(15)
_cell_angle_gamma 90.00
_cell_formula_units_Z 2
_cell_length_a 11.113(2)
_cell_length_b 18.360(2)
_cell_length_c 11.8768(19)
_cell_measurement_temperature 293(2)
_cell_volume 2422.0(7)
_diffrn_ambient_temperature 293(2)
_exptl_crystal_density_diffrn 1.690
_cod_original_sg_symbol_H-M 'P 21/n'
_cod_database_code 8100554

loop_
_symmetry_equiv_pos_as_xyz
'x, y, z'
'-x+1/2, y+1/2, -z+1/2'
'-x, -y, -z'
'x-1/2, -y-1/2, z-1/2'

loop_
_atom_site_label
_atom_site_type_symbol
_atom_site_fract_x
_atom_site_fract_y
_atom_site_fract_z
_atom_site_U_iso_or_equiv
_atom_site_adp_type
_atom_site_occupancy
_atom_site_symmetry_multiplicity
_atom_site_calc_flag
_atom_site_refinement_flags
_atom_site_disorder_assembly
_atom_site_disorder_group
Sn1 Sn 0.29029(5) 0.11220(3) 0.41728(4) 0.0638(2) Uani 1 4 d . . .
Sn2 Sn 0.60785(5) 0.05963(3) 0.52998(4) 0.0592(2) Uani 1 4 d . . .
Cl1 Cl 0.4211(2) 0.21574(14) 0.4448(2) 0.0952(7) Uani 1 4 d . . .
O1 O 0.4321(4) 0.0491(3) 0.4664(4) 0.0598(12) Uani 1 4 d . . .
F1 F 0.7685(4) 0.0034(3) 0.5927(4) 0.0701(11) Uani 1 4 d . . .
C111 C 0.2500(8) 0.1226(6) 0.2448(7) 0.076(2) Uani 1 4 d . . .
C112 C 0.2592(19) 0.1843(8) 0.1901(11) 0.199(9) Uani 1 4 d . . .
H11A H 0.2880 0.2247 0.2298 0.239 Uiso 1 4 calc R . .
C113 C 0.228(3) 0.1934(11) 0.0755(15) 0.268(16) Uani 1 4 d . . .
H11B H 0.2406 0.2379 0.0404 0.322 Uiso 1 4 calc R . .
C114 C 0.1834(15) 0.1406(14) 0.0201(12) 0.165(8) Uani 1 4 d . . .
H114 H 0.1596 0.1468 -0.0550 0.198 Uiso 1 4 calc R . .
C115 C 0.171(2) 0.0787(15) 0.0675(16) 0.256(15) Uani 1 4 d . . .
H11C H 0.1377 0.0401 0.0267 0.307 Uiso 1 4 calc R . .
C116 C 0.2071(19) 0.0684(10) 0.1818(12) 0.198(9) Uani 1 4 d . . .
H11D H 0.2005 0.0223 0.2134 0.238 Uiso 1 4 calc R . .
C121 C 0.1717(7) 0.1311(5) 0.5527(6) 0.065(2) Uani 1 4 d . . .
C122 C 0.0962(8) 0.0768(6) 0.5863(9) 0.090(3) Uani 1 4 d . . .
H12A H 0.0951 0.0318 0.5502 0.108 Uiso 1 4 calc R . .
C123 C 0.1011(11) 0.2066(6) 0.7008(9) 0.104(3) Uani 1 4 d . . .
H12B H 0.1046 0.2506 0.7396 0.125 Uiso 1 4 calc R . .
C124 C 0.0249(9) 0.1541(6) 0.7330(8) 0.094(3) Uani 1 4 d . . .
H12C H -0.0244 0.1618 0.7939 0.113 Uiso 1 4 calc R . .
C125 C 0.0202(10) 0.0906(7) 0.6770(10) 0.115(4) Uani 1 4 d . . .
H12D H -0.0341 0.0551 0.6984 0.138 Uiso 1 4 calc R . .
C126 C 0.1734(10) 0.1954(5) 0.6111(8) 0.089(3) Uani 1 4 d . . .
H12E H 0.2250 0.2324 0.5893 0.107 Uiso 1 4 calc R . .
C211 C 0.6985(7) 0.0920(4) 0.3852(7) 0.067(2) Uani 1 4 d . . .
C212 C 0.8121(9) 0.1226(6) 0.3921(10) 0.100(3) Uani 1 4 d . . .
H21A H 0.8476 0.1316 0.4627 0.120 Uiso 1 4 calc R . .
C213 C 0.8744(13) 0.1402(8) 0.2966(16) 0.139(5) Uani 1 4 d . . .
H21B H 0.9497 0.1622 0.3026 0.167 Uiso 1 4 calc R . .
C214 C 0.8237(17) 0.1248(9) 0.1947(14) 0.144(6) Uani 1 4 d . . .
H21C H 0.8653 0.1355 0.1300 0.172 Uiso 1 4 calc R . .
C215 C 0.7146(14) 0.0944(9) 0.1854(10) 0.132(5) Uani 1 4 d . . .
H21D H 0.6827 0.0831 0.1142 0.158 Uiso 1 4 calc R . .
C216 C 0.6477(11) 0.0791(6) 0.2799(9) 0.101(3) Uani 1 4 d . . .
H21E H 0.5700 0.0605 0.2720 0.121 Uiso 1 4 calc R . .
C221 C 0.5812(8) 0.1085(5) 0.6871(7) 0.069(2) Uani 1 4 d . . .
C222 C 0.4708(9) 0.1219(7) 0.7228(9) 0.111(4) Uani 1 4 d . . .
H22A H 0.4051 0.1121 0.6749 0.133 Uiso 1 4 calc R . .
C223 C 0.4501(12) 0.1503(9) 0.8299(10) 0.147(6) Uani 1 4 d . . .
H22B H 0.3718 0.1576 0.8531 0.176 Uiso 1 4 calc R . .
C224 C 0.5449(12) 0.1670(8) 0.8995(9) 0.121(4) Uani 1 4 d . . .
H22C H 0.5326 0.1853 0.9712 0.146 Uiso 1 4 calc R . .
C225 C 0.6575(12) 0.1565(8) 0.8629(10) 0.135(5) Uani 1 4 d . . .
H22D H 0.7237 0.1697 0.9083 0.161 Uiso 1 4 calc R . .
C226 C 0.6742(10) 0.1262(7) 0.7576(9) 0.120(4) Uani 1 4 d . . .
H22E H 0.7522 0.1176 0.7347 0.144 Uiso 1 4 calc R . .

loop_
_atom_site_aniso_label
_atom_site_aniso_U_11
_atom_site_aniso_U_22
_atom_site_aniso_U_33
_atom_site_aniso_U_23
_atom_site_aniso_U_13
_atom_site_aniso_U_12
Sn1 0.0610(4) 0.0717(4) 0.0586(4) 0.0070(3) -0.0001(3) 0.0063(3)
Sn2 0.0574(3) 0.0615(3) 0.0585(3) -0.0016(3) 0.0002(2) -0.0056(3)
Cl1 0.0974(17) 0.0830(16) 0.1056(18) 0.0137(14) 0.0087(14) -0.0035(14)
O1 0.058(3) 0.060(3) 0.061(3) 0.003(2) -0.008(2) -0.002(2)
F1 0.063(3) 0.083(3) 0.064(3) -0.005(2) -0.003(2) -0.004(2)
C111 0.070(5) 0.095(6) 0.064(5) 0.009(5) -0.005(4) 0.007(5)
C112 0.41(3) 0.103(10) 0.081(9) 0.021(8) -0.016(12) 0.031(14)
C113 0.54(5) 0.153(17) 0.102(13) 0.029(11) -0.12(2) 0.03(2)
C114 0.150(13) 0.28(3) 0.066(9) 0.041(12) -0.010(8) 0.026(15)
C115 0.31(3) 0.33(3) 0.120(15) 0.050(17) -0.099(17) -0.15(2)
C116 0.30(2) 0.193(17) 0.093(10) 0.037(10) -0.059(13) -0.104(17)
C121 0.060(5) 0.081(6) 0.054(5) 0.002(4) -0.001(4) 0.006(4)
C122 0.067(6) 0.111(8) 0.092(7) -0.034(6) 0.018(5) -0.019(5)
C123 0.125(9) 0.098(8) 0.089(7) -0.020(6) 0.017(7) 0.004(7)
C124 0.090(7) 0.119(9) 0.073(6) -0.011(6) 0.016(5) -0.011(7)
C125 0.092(8) 0.134(10) 0.123(9) -0.035(8) 0.042(7) -0.038(7)
C126 0.116(8) 0.074(6) 0.078(6) 0.001(5) 0.011(6) -0.001(6)
C211 0.059(5) 0.063(5) 0.079(6) 0.013(4) 0.014(4) 0.008(4)
C212 0.083(7) 0.104(8) 0.114(8) 0.019(6) 0.028(6) -0.014(6)
C213 0.099(9) 0.127(10) 0.195(16) 0.054(11) 0.059(11) -0.008(8)
C214 0.150(14) 0.160(14) 0.124(12) 0.066(11) 0.063(11) 0.043(12)
C215 0.136(11) 0.181(14) 0.081(8) 0.026(8) 0.032(8) 0.013(11)
C216 0.106(8) 0.121(9) 0.077(7) 0.007(6) 0.023(6) -0.002(7)
C221 0.068(5) 0.080(6) 0.059(5) -0.010(4) -0.003(4) 0.003(4)
C222 0.077(7) 0.179(12) 0.076(7) -0.036(7) -0.003(5) 0.027(7)
C223 0.107(9) 0.250(18) 0.083(8) -0.047(10) 0.005(7) 0.033(11)
C224 0.124(10) 0.165(12) 0.075(7) -0.033(8) -0.001(7) 0.021(9)
C225 0.114(10) 0.193(14) 0.095(8) -0.063(9) -0.017(7) -0.020(10)
C226 0.088(7) 0.168(12) 0.103(9) -0.059(8) 0.000(6) -0.015(8)

loop_
_geom_bond_atom_site_label_1
_geom_bond_atom_site_label_2
_geom_bond_distance
_geom_bond_site_symmetry_2
_geom_bond_publ_flag
Sn1 O1 2.027(5) . ?
Sn1 C111 2.093(9) . ?
Sn1 C121 2.138(8) . ?
Sn1 F1 2.222(5) 3_656 ?
Sn1 Cl1 2.409(3) . ?
Sn2 O1 2.046(5) 3_656 ?
Sn2 O1 2.082(5) . ?
Sn2 C221 2.099(8) . ?
Sn2 C211 2.104(8) . ?
Sn2 F1 2.175(4) . ?
O1 Sn2 2.046(5) 3_656 ?
F1 Sn1 2.222(5) 3_656 ?
C111 C112 1.311(15) . ?
C111 C116 1.325(17) . ?
C112 C113 1.404(19) . ?
C113 C114 1.27(3) . ?
C114 C115 1.28(3) . ?
C115 C116 1.42(2) . ?
C121 C126 1.369(12) . ?
C121 C122 1.370(12) . ?
C122 C125 1.411(14) . ?
C123 C124 1.346(14) . ?
C123 C126 1.369(13) . ?
C124 C125 1.342(14) . ?
C211 C212 1.383(12) . ?
C211 C216 1.377(13) . ?
C212 C213 1.384(16) . ?
C213 C214 1.35(2) . ?
C214 C215 1.34(2) . ?
C215 C216 1.393(15) . ?
C221 C222 1.334(12) . ?
C221 C226 1.350(13) . ?
C222 C223 1.399(14) . ?
C223 C224 1.355(16) . ?
C224 C225 1.351(16) . ?
C225 C226 1.388(15) . ?
